data_4082108
loop_
_publ_author_name
'Trofymchuk, Oleksandra S.'
'Gutsulyak, Dmitry V.'
'Quintero, Celso'
'Parvez, Masood'
'Daniliuc, Constantin G.'
'Piers, Warren E.'
'Rojas, Rene S.'

_publ_section_title
;
 N-Arylcyano-\b-diketiminate Methallyl Nickel Complexes: Synthesis, Adduct
 Formation, and Reactivity toward Ethylene
;
_journal_issue 24
_journal_name_full Organometallics
_journal_page_first 7323
_journal_paper_doi 10.1021/om400847b
_journal_volume 32
_journal_year 2013
_chemical_formula_moiety 'C59 H22 B2 F30 N4 Ni, 0.5(C7 H8), 0.25(C6 H14)'
_chemical_formula_sum 'C64 H29.5 B2 F30 N4 Ni'
_chemical_formula_weight 1504.75
_chemical_name_systematic
;
 ?
;
_space_group_IT_number 14
_symmetry_cell_setting monoclinic
_symmetry_space_group_name_Hall '-P 2yn'
_symmetry_space_group_name_H-M 'P 1 21/n 1'
_atom_sites_solution_hydrogens geom
_atom_sites_solution_primary direct
_atom_sites_solution_secondary difmap
_cell_angle_alpha 90.00
_cell_angle_beta 109.885(3)
_cell_angle_gamma 90.00
_cell_formula_units_Z 4
_cell_length_a 19.8752(10)
_cell_length_b 12.7202(6)
_cell_length_c 27.3802(14)
_cell_measurement_reflns_used 9220
_cell_measurement_temperature 173(2)
_cell_measurement_theta_max 67.58
_cell_measurement_theta_min 3.43
_cell_volume 6509.4(6)
_computing_cell_refinement 'SAINT (Bruker, 2004)'
_computing_data_collection 'APEX2 (Bruker, 2004)'
_computing_data_reduction 'SAINT & XPREP (Bruker, 2004)'
_computing_molecular_graphics 'ORTEP-3 (Farrugia, 1997)'
_computing_publication_material 'SHELXL-97 (Sheldrick, 2008)'
_computing_structure_refinement 'SHELXL-97 (Sheldrick, 2008)'
_computing_structure_solution 'SHELXS (Sheldrick, 2008)'
_diffrn_ambient_temperature 173(2)
_diffrn_measured_fraction_theta_full 0.992
_diffrn_measured_fraction_theta_max 0.992
_diffrn_measurement_device_type 'Bruker APEX2 CCD'
_diffrn_measurement_method ' \w and \f '
_diffrn_radiation_monochromator graphite
_diffrn_radiation_source 'fine-focus sealed tube'
_diffrn_radiation_type CuK\a
_diffrn_radiation_wavelength 1.54178
_diffrn_reflns_av_R_equivalents 0.0360
_diffrn_reflns_av_sigmaI/netI 0.0228
_diffrn_reflns_limit_h_max 23
_diffrn_reflns_limit_h_min -23
_diffrn_reflns_limit_k_max 14
_diffrn_reflns_limit_k_min -15
_diffrn_reflns_limit_l_max 32
_diffrn_reflns_limit_l_min -32
_diffrn_reflns_number 81821
_diffrn_reflns_theta_full 68.02
_diffrn_reflns_theta_max 68.02
_diffrn_reflns_theta_min 2.40
_diffrn_standards_number 0
_exptl_absorpt_coefficient_mu 1.613
_exptl_absorpt_correction_T_max 0.7824
_exptl_absorpt_correction_T_min 0.7386
_exptl_absorpt_correction_type multi-scan
_exptl_absorpt_process_details 'SADABS: (Bruker, 2004)'
_exptl_crystal_colour Orange
_exptl_crystal_density_diffrn 1.535
_exptl_crystal_density_method 'not measured'
_exptl_crystal_description Prism
_exptl_crystal_F_000 2998
_exptl_crystal_size_max 0.20
_exptl_crystal_size_mid 0.17
_exptl_crystal_size_min 0.16
_refine_diff_density_max 0.807
_refine_diff_density_min -0.714
_refine_diff_density_rms 0.095
_refine_ls_extinction_method none
_refine_ls_goodness_of_fit_ref 1.095
_refine_ls_hydrogen_treatment constr
_refine_ls_matrix_type full
_refine_ls_number_parameters 943
_refine_ls_number_reflns 11774
_refine_ls_number_restraints 21
_refine_ls_restrained_S_all 1.095
_refine_ls_R_factor_all 0.0692
_refine_ls_R_factor_gt 0.0626
_refine_ls_shift/su_max 0.003
_refine_ls_shift/su_mean 0.000
_refine_ls_structure_factor_coef Fsqd
_refine_ls_weighting_details 'calc w=1/[\s^2^(Fo^2^)+(0.1231P)^2^+4.1655P] where P=(Fo^2^+2Fc^2^)/3'
_refine_ls_weighting_scheme calc
_refine_ls_wR_factor_gt 0.1929
_refine_ls_wR_factor_ref 0.2011
_reflns_number_gt 10178
_reflns_number_total 11774
_reflns_threshold_expression >2sigma(I)
_cod_data_source_file om400847b_si_002.cif
_cod_data_source_block WP1308
_cod_depositor_comments
;
The following automatic conversions were performed:

'_symmetry_cell_setting' value 'Monoclinic' changed to 'monoclinic'
according to /home/saulius/struct/CIF-dictionaries/cif_core.dic
dictionary named 'cif_core.dic' version 2.4.2 from
2011-04-26.

'_exptl_absorpt_correction_type' value 'Multi-scan'
changed to 'multi-scan' according to
/home/saulius/struct/CIF-dictionaries/cif_core.dic dictionary named
'cif_core.dic' version 2.4.2 from 2011-04-26.

Automatic conversion script
Id: cif_fix_values 1891 2012-01-12 08:04:46Z andrius 
;
_cod_original_sg_symbol_H-M 'P 21/n'
_cod_original_formula_sum 'C64 H29.50 B2 F30 N4 Ni'
_cod_database_code 4082108

loop_
_symmetry_equiv_pos_as_xyz
'x, y, z'
'-x+1/2, y+1/2, -z+1/2'
'-x, -y, -z'
'x-1/2, -y-1/2, z-1/2'

loop_
_atom_site_label
_atom_site_type_symbol
_atom_site_fract_x
_atom_site_fract_y
_atom_site_fract_z
_atom_site_U_iso_or_equiv
_atom_site_adp_type
_atom_site_occupancy
_atom_site_symmetry_multiplicity
_atom_site_calc_flag
_atom_site_refinement_flags
Ni1 Ni 0.40550(3) 0.49454(4) 0.685707(18) 0.04499(17) Uani 1 1 d .
N1 N 0.41345(13) 0.34675(18) 0.67710(9) 0.0431(5) Uani 1 1 d .
N2 N 0.44106(13) 0.48749(18) 0.75989(9) 0.0429(5) Uani 1 1 d .
N3 N 0.41445(13) 0.1848(2) 0.44325(9) 0.0461(6) Uani 1 1 d .
N4 N 0.59604(13) 0.93069(18) 0.88194(9) 0.0417(5) Uani 1 1 d .
B1 B 0.41130(18) 0.1303(3) 0.39049(11) 0.0406(7) Uani 1 1 d .
B2 B 0.64119(17) 1.0312(2) 0.90840(12) 0.0380(6) Uani 1 1 d .
C1 C 0.4003(3) 0.6527(3) 0.67836(15) 0.0733(11) Uani 1 1 d .
H1A H 0.3831 0.6918 0.7031 0.088 Uiso 1 1 calc R
H1B H 0.4402 0.6876 0.6709 0.088 Uiso 1 1 calc R
C2 C 0.3490(2) 0.6049(3) 0.63712(14) 0.0640(9) Uani 1 1 d .
C3 C 0.3747(2) 0.5328(3) 0.60934(13) 0.0606(8) Uani 1 1 d .
H3A H 0.4126 0.5578 0.5962 0.073 Uiso 1 1 calc R
H3B H 0.3390 0.4863 0.5848 0.073 Uiso 1 1 calc R
C4 C 0.2700(3) 0.6113(5) 0.6286(2) 0.1059(18) Uani 1 1 d .
H4A H 0.2433 0.5713 0.5975 0.159 Uiso 1 1 calc R
H4B H 0.2547 0.6850 0.6241 0.159 Uiso 1 1 calc R
H4C H 0.2607 0.5819 0.6588 0.159 Uiso 1 1 calc R
C5 C 0.4324(2) 0.1601(3) 0.70254(15) 0.0621(9) Uani 1 1 d .
H5A H 0.4248 0.1521 0.6654 0.093 Uiso 1 1 calc R
H5B H 0.3964 0.1192 0.7114 0.093 Uiso 1 1 calc R
H5C H 0.4803 0.1347 0.7229 0.093 Uiso 1 1 calc R
C6 C 0.42586(17) 0.2747(2) 0.71462(12) 0.0473(7) Uani 1 1 d .
C7 C 0.43552(19) 0.3004(2) 0.76574(12) 0.0516(7) Uani 1 1 d .
H7 H 0.4344 0.2438 0.7881 0.062 Uiso 1 1 calc R
C8 C 0.44669(17) 0.4009(2) 0.78793(11) 0.0472(7) Uani 1 1 d .
C9 C 0.4690(2) 0.4076(3) 0.84671(13) 0.0628(9) Uani 1 1 d .
H9A H 0.4754 0.4815 0.8575 0.094 Uiso 1 1 calc R
H9B H 0.5142 0.3698 0.8625 0.094 Uiso 1 1 calc R
H9C H 0.4319 0.3759 0.8581 0.094 Uiso 1 1 calc R
C10 C 0.41199(16) 0.3125(2) 0.62741(11) 0.0431(6) Uani 1 1 d .
C11 C 0.35093(19) 0.2655(3) 0.59241(13) 0.0576(8) Uani 1 1 d .
H11 H 0.3100 0.2543 0.6022 0.069 Uiso 1 1 calc R
C12 C 0.34986(18) 0.2352(3) 0.54383(13) 0.0571(8) Uani 1 1 d .
H12 H 0.3087 0.2024 0.5202 0.068 Uiso 1 1 calc R
C13 C 0.40962(16) 0.2532(2) 0.52985(11) 0.0449(6) Uani 1 1 d .
C14 C 0.47024(16) 0.3008(3) 0.56392(12) 0.0478(7) Uani 1 1 d .
H14 H 0.5108 0.3134 0.5538 0.057 Uiso 1 1 calc R
C15 C 0.47100(16) 0.3295(2) 0.61257(11) 0.0463(7) Uani 1 1 d .
H15 H 0.5126 0.3614 0.6362 0.056 Uiso 1 1 calc R
C16 C 0.41115(16) 0.2170(2) 0.48114(11) 0.0460(6) Uani 1 1 d .
C17 C 0.49301(15) 0.1058(2) 0.39355(11) 0.0412(6) Uani 1 1 d .
C18 C 0.54864(18) 0.0824(2) 0.43955(12) 0.0516(7) Uani 1 1 d .
C19 C 0.61661(19) 0.0600(3) 0.44187(15) 0.0623(9) Uani 1 1 d .
C20 C 0.63409(18) 0.0630(3) 0.39805(18) 0.0645(10) Uani 1 1 d .
C21 C 0.58188(19) 0.0855(2) 0.35099(14) 0.0547(8) Uani 1 1 d .
C22 C 0.51368(16) 0.1048(2) 0.34979(12) 0.0458(6) Uani 1 1 d .
C23 C 0.36261(15) 0.0258(2) 0.38940(10) 0.0420(6) Uani 1 1 d .
C24 C 0.38335(16) -0.0769(2) 0.38662(10) 0.0456(7) Uani 1 1 d .
C25 C 0.34155(18) -0.1626(2) 0.38771(12) 0.0541(8) Uani 1 1 d .
C26 C 0.27552(18) -0.1469(3) 0.39255(13) 0.0589(9) Uani 1 1 d .
C27 C 0.25223(18) -0.0474(3) 0.39585(14) 0.0607(9) Uani 1 1 d .
C28 C 0.29572(17) 0.0368(3) 0.39433(12) 0.0505(7) Uani 1 1 d .
C29 C 0.37512(14) 0.2176(2) 0.34578(10) 0.0388(6) Uani 1 1 d .
C30 C 0.32075(16) 0.1984(2) 0.29930(11) 0.0453(6) Uani 1 1 d .
C31 C 0.29673(17) 0.2725(3) 0.26054(12) 0.0531(7) Uani 1 1 d .
C32 C 0.32510(17) 0.3714(2) 0.26733(13) 0.0504(7) Uani 1 1 d .
C33 C 0.37823(18) 0.3953(2) 0.31317(13) 0.0518(7) Uani 1 1 d .
C34 C 0.40260(16) 0.3185(2) 0.35048(11) 0.0441(6) Uani 1 1 d .
C35 C 0.47118(16) 0.5815(2) 0.78675(11) 0.0421(6) Uani 1 1 d .
C36 C 0.53904(16) 0.6101(2) 0.78906(12) 0.0450(6) Uani 1 1 d .
H36 H 0.5649 0.5660 0.7737 0.054 Uiso 1 1 calc R
C37 C 0.56980(16) 0.7014(2) 0.81322(12) 0.0479(7) Uani 1 1 d .
H37 H 0.6164 0.7209 0.8143 0.057 Uiso 1 1 calc R
C38 C 0.53180(16) 0.7651(2) 0.83625(11) 0.0437(6) Uani 1 1 d .
C39 C 0.46359(19) 0.7382(3) 0.83386(15) 0.0629(9) Uani 1 1 d .
H39 H 0.4378 0.7823 0.8493 0.076 Uiso 1 1 calc R
C40 C 0.43278(18) 0.6466(3) 0.80890(15) 0.0619(9) Uani 1 1 d .
H40 H 0.3856 0.6281 0.8068 0.074 Uiso 1 1 calc R
C41 C 0.56624(16) 0.8579(2) 0.86214(11) 0.0438(6) Uani 1 1 d .
C42 C 0.72084(15) 0.9836(2) 0.93968(10) 0.0388(6) Uani 1 1 d .
C43 C 0.78438(17) 1.0214(3) 0.93645(12) 0.0483(7) Uani 1 1 d .
C44 C 0.85006(17) 0.9740(3) 0.96057(13) 0.0569(8) Uani 1 1 d .
C45 C 0.85425(18) 0.8855(3) 0.98948(12) 0.0549(8) Uani 1 1 d .
C46 C 0.79331(19) 0.8461(3) 0.99516(12) 0.0537(8) Uani 1 1 d .
C47 C 0.72887(16) 0.8957(2) 0.97084(11) 0.0452(6) Uani 1 1 d .
C48 C 0.59870(16) 1.0761(2) 0.94571(11) 0.0430(6) Uani 1 1 d .
C49 C 0.62929(18) 1.0994(3) 0.99815(12) 0.0522(7) Uani 1 1 d .
C50 C 0.5908(2) 1.1314(3) 1.02877(15) 0.0686(10) Uani 1 1 d .
C51 C 0.5183(2) 1.1444(3) 1.00724(18) 0.0733(11) Uani 1 1 d .
C52 C 0.48503(19) 1.1246(3) 0.95580(18) 0.0685(10) Uani 1 1 d .
C53 C 0.52534(17) 1.0920(3) 0.92607(14) 0.0541(7) Uani 1 1 d .
C54 C 0.63756(15) 1.1089(2) 0.86032(11) 0.0410(6) Uani 1 1 d .
C55 C 0.63021(16) 1.2167(2) 0.86168(12) 0.0468(6) Uani 1 1 d .
C56 C 0.62362(17) 1.2817(3) 0.81945(14) 0.0549(8) Uani 1 1 d .
C57 C 0.62363(19) 1.2387(3) 0.77369(13) 0.0599(8) Uani 1 1 d .
C58 C 0.6334(2) 1.1327(3) 0.77089(13) 0.0634(9) Uani 1 1 d .
C59 C 0.64120(19) 1.0710(2) 0.81381(12) 0.0521(7) Uani 1 1 d .
F1 F 0.53585(12) 0.07852(19) 0.48470(7) 0.0714(6) Uani 1 1 d .
F2 F 0.66724(13) 0.0354(2) 0.48749(10) 0.0924(8) Uani 1 1 d .
F3 F 0.70117(12) 0.0430(2) 0.39949(13) 0.1002(9) Uani 1 1 d .
F4 F 0.59794(13) 0.08761(17) 0.30708(10) 0.0724(6) Uani 1 1 d .
F5 F 0.46477(11) 0.12141(17) 0.30213(7) 0.0614(5) Uani 1 1 d .
F6 F 0.44735(10) -0.09925(13) 0.38239(8) 0.0568(5) Uani 1 1 d .
F7 F 0.36389(11) -0.26092(15) 0.38454(9) 0.0718(6) Uani 1 1 d .
F8 F 0.23367(11) -0.22967(18) 0.39292(10) 0.0810(7) Uani 1 1 d .
F9 F 0.18881(12) -0.0313(2) 0.40156(11) 0.0872(7) Uani 1 1 d .
F10 F 0.27044(11) 0.13410(17) 0.39780(9) 0.0665(5) Uani 1 1 d .
F11 F 0.29057(12) 0.10358(16) 0.28888(7) 0.0723(6) Uani 1 1 d .
F12 F 0.24682(13) 0.2471(2) 0.21501(9) 0.0860(8) Uani 1 1 d .
F13 F 0.30336(12) 0.44298(17) 0.22939(9) 0.0710(6) Uani 1 1 d .
F14 F 0.40790(15) 0.49072(15) 0.31995(10) 0.0796(7) Uani 1 1 d .
F15 F 0.45831(11) 0.34412(15) 0.39338(7) 0.0634(5) Uani 1 1 d .
F16 F 0.78572(10) 1.10919(18) 0.90919(9) 0.0694(6) Uani 1 1 d .
F17 F 0.90957(12) 1.0140(2) 0.95552(11) 0.0877(8) Uani 1 1 d .
F18 F 0.91705(12) 0.8375(2) 1.01201(9) 0.0805(7) Uani 1 1 d .
F19 F 0.79626(13) 0.75938(18) 1.02395(9) 0.0784(6) Uani 1 1 d .
F20 F 0.67099(10) 0.85389(16) 0.97860(8) 0.0615(5) Uani 1 1 d .
F21 F 0.70022(11) 1.0920(2) 1.02204(8) 0.0751(6) Uani 1 1 d .
F22 F 0.62395(17) 1.1514(3) 1.07953(10) 0.1105(11) Uani 1 1 d .
F23 F 0.48080(17) 1.1746(3) 1.03770(13) 0.1092(10) Uani 1 1 d .
F24 F 0.41412(13) 1.1377(3) 0.93372(13) 0.1050(10) Uani 1 1 d .
F25 F 0.48974(10) 1.07435(19) 0.87512(8) 0.0723(6) Uani 1 1 d .
F26 F 0.63015(13) 1.26412(15) 0.90548(9) 0.0689(6) Uani 1 1 d .
F27 F 0.61622(13) 1.38524(16) 0.82292(10) 0.0768(6) Uani 1 1 d .
F28 F 0.61423(15) 1.3001(2) 0.73210(9) 0.0877(7) Uani 1 1 d .
F29 F 0.6366(2) 1.0901(2) 0.72697(9) 0.1023(10) Uani 1 1 d .
F30 F 0.65317(15) 0.96777(16) 0.80881(8) 0.0746(6) Uani 1 1 d .
C61 C 0.7654(5) 0.4715(13) 0.2357(5) 0.189(8) Uani 0.50 1 d PGDU
C62 C 0.7292(6) 0.5059(10) 0.1854(7) 0.180(7) Uani 0.50 1 d PGDU
H62 H 0.7209 0.5789 0.1785 0.216 Uiso 0.50 1 calc PR
C63 C 0.7051(6) 0.4336(16) 0.1451(4) 0.222(10) Uani 0.50 1 d PGU
H63 H 0.6804 0.4571 0.1108 0.267 Uiso 0.50 1 calc PR
C64 C 0.7173(7) 0.3269(14) 0.1552(7) 0.224(13) Uani 0.50 1 d PGU
H64 H 0.7008 0.2774 0.1277 0.268 Uiso 0.50 1 calc PR
C65 C 0.7535(7) 0.2925(10) 0.2055(9) 0.250(13) Uani 0.50 1 d PGU
H65 H 0.7618 0.2195 0.2123 0.300 Uiso 0.50 1 calc PR
C66 C 0.7776(5) 0.3648(15) 0.2457(6) 0.219(9) Uani 0.50 1 d PGDU
H66 H 0.8023 0.3413 0.2801 0.262 Uiso 0.50 1 calc PR
C67 C 0.7916(14) 0.552(2) 0.2786(9) 0.325(18) Uani 0.50 1 d PDU
H67A H 0.8173 0.5157 0.3114 0.488 Uiso 0.50 1 calc PR
H67B H 0.7507 0.5897 0.2822 0.488 Uiso 0.50 1 calc PR
H67C H 0.8238 0.6012 0.2703 0.488 Uiso 0.50 1 calc PR
C68 C 0.4748(10) 0.5321(19) -0.0011(8) 0.164(7) Uani 0.50 1 d PU
H68A H 0.4582 0.5635 -0.0363 0.197 Uiso 0.50 1 calc PR
H68B H 0.4958 0.5897 0.0237 0.197 Uiso 0.50 1 calc PR
C69 C 0.4099(15) 0.494(2) 0.0096(9) 0.212(10) Uani 0.50 1 d PU
H69A H 0.4211 0.4854 0.0475 0.254 Uiso 0.50 1 calc PR
H69B H 0.3953 0.4244 -0.0070 0.254 Uiso 0.50 1 calc PR
C70 C 0.3455(11) 0.577(2) -0.0129(11) 0.229(14) Uani 0.50 1 d PU
H70A H 0.3026 0.5500 -0.0070 0.344 Uiso 0.50 1 calc PR
H70B H 0.3354 0.5862 -0.0502 0.344 Uiso 0.50 1 calc PR
H70C H 0.3593 0.6443 0.0049 0.344 Uiso 0.50 1 calc PR

loop_
_atom_site_aniso_label
_atom_site_aniso_U_11
_atom_site_aniso_U_22
_atom_site_aniso_U_33
_atom_site_aniso_U_23
_atom_site_aniso_U_13
_atom_site_aniso_U_12
Ni1 0.0586(3) 0.0365(3) 0.0352(3) -0.00421(19) 0.0098(2) -0.0032(2)
N1 0.0575(14) 0.0370(12) 0.0338(12) -0.0080(9) 0.0144(10) -0.0086(10)
N2 0.0527(13) 0.0391(12) 0.0359(12) -0.0087(10) 0.0138(10) -0.0088(10)
N3 0.0533(14) 0.0460(13) 0.0335(13) -0.0047(10) 0.0076(10) -0.0061(11)
N4 0.0459(12) 0.0399(13) 0.0362(12) -0.0064(10) 0.0101(10) -0.0039(10)
B1 0.0510(17) 0.0383(15) 0.0270(14) -0.0034(12) 0.0062(12) -0.0041(13)
B2 0.0437(15) 0.0332(14) 0.0338(15) -0.0065(12) 0.0089(12) -0.0048(12)
C1 0.113(3) 0.0384(17) 0.059(2) 0.0011(15) 0.017(2) 0.0052(18)
C2 0.084(2) 0.0527(19) 0.0482(18) 0.0096(15) 0.0133(17) 0.0143(17)
C3 0.082(2) 0.0551(19) 0.0379(16) 0.0081(14) 0.0123(15) 0.0014(17)
C4 0.091(3) 0.135(5) 0.086(3) 0.020(3) 0.023(3) 0.043(3)
C5 0.092(3) 0.0384(16) 0.057(2) -0.0049(14) 0.0261(18) -0.0053(16)
C6 0.0593(17) 0.0382(14) 0.0421(15) -0.0047(12) 0.0145(13) -0.0087(12)
C7 0.070(2) 0.0422(16) 0.0423(16) -0.0009(13) 0.0186(14) -0.0085(14)
C8 0.0548(16) 0.0505(16) 0.0370(15) -0.0055(13) 0.0164(12) -0.0074(13)
C9 0.086(2) 0.064(2) 0.0382(17) -0.0056(15) 0.0213(16) -0.0067(18)
C10 0.0572(16) 0.0361(13) 0.0337(14) -0.0081(11) 0.0124(12) -0.0068(12)
C11 0.0588(18) 0.067(2) 0.0480(17) -0.0192(16) 0.0201(14) -0.0210(16)
C12 0.0575(18) 0.067(2) 0.0440(17) -0.0198(15) 0.0131(14) -0.0187(15)
C13 0.0530(16) 0.0446(15) 0.0335(14) -0.0042(12) 0.0101(12) -0.0018(12)
C14 0.0485(15) 0.0535(17) 0.0397(15) -0.0046(13) 0.0126(12) -0.0066(13)
C15 0.0480(15) 0.0493(16) 0.0361(14) -0.0078(12) 0.0071(12) -0.0108(12)
C16 0.0514(16) 0.0472(15) 0.0337(15) -0.0039(12) 0.0073(12) -0.0052(12)
C17 0.0485(15) 0.0315(13) 0.0367(14) -0.0019(11) 0.0054(11) -0.0036(11)
C18 0.0571(18) 0.0435(16) 0.0431(16) 0.0001(13) 0.0027(13) -0.0012(13)
C19 0.0550(19) 0.0506(18) 0.061(2) -0.0040(16) -0.0059(16) 0.0052(14)
C20 0.0447(17) 0.0470(18) 0.092(3) -0.0123(18) 0.0099(17) 0.0031(13)
C21 0.067(2) 0.0355(15) 0.067(2) -0.0054(14) 0.0300(17) -0.0005(13)
C22 0.0550(16) 0.0349(14) 0.0427(15) -0.0011(12) 0.0103(12) 0.0008(12)
C23 0.0505(15) 0.0447(15) 0.0237(12) 0.0023(11) 0.0035(11) -0.0074(12)
C24 0.0527(16) 0.0453(16) 0.0288(13) 0.0051(11) 0.0010(11) -0.0045(12)
C25 0.0625(19) 0.0439(16) 0.0371(15) 0.0114(12) -0.0073(13) -0.0087(14)
C26 0.0598(19) 0.0559(19) 0.0428(16) 0.0193(14) -0.0063(14) -0.0190(15)
C27 0.0501(17) 0.075(2) 0.0496(18) 0.0105(17) 0.0073(14) -0.0109(16)
C28 0.0542(17) 0.0521(17) 0.0392(15) 0.0020(13) 0.0080(13) -0.0069(14)
C29 0.0435(14) 0.0372(13) 0.0333(13) -0.0011(11) 0.0098(11) -0.0009(11)
C30 0.0485(15) 0.0394(14) 0.0401(15) 0.0028(12) 0.0049(12) -0.0075(12)
C31 0.0476(16) 0.0573(19) 0.0434(16) 0.0107(14) 0.0010(13) -0.0008(13)
C32 0.0505(16) 0.0448(16) 0.0534(18) 0.0153(14) 0.0144(13) 0.0103(13)
C33 0.0617(18) 0.0359(15) 0.0585(19) -0.0012(13) 0.0214(15) -0.0028(13)
C34 0.0497(15) 0.0400(14) 0.0378(14) -0.0063(12) 0.0084(12) -0.0050(12)
C35 0.0508(15) 0.0392(14) 0.0354(13) -0.0096(11) 0.0135(11) -0.0063(11)
C36 0.0471(15) 0.0411(15) 0.0468(16) -0.0099(12) 0.0160(12) -0.0006(12)
C37 0.0427(14) 0.0465(16) 0.0522(17) -0.0083(13) 0.0133(12) -0.0044(12)
C38 0.0488(15) 0.0413(14) 0.0378(14) -0.0116(12) 0.0106(11) -0.0079(12)
C39 0.063(2) 0.062(2) 0.074(2) -0.0338(18) 0.0364(18) -0.0123(16)
C40 0.0531(18) 0.064(2) 0.077(2) -0.0313(18) 0.0326(17) -0.0184(15)
C41 0.0491(15) 0.0425(15) 0.0373(14) -0.0058(12) 0.0115(12) -0.0022(12)
C42 0.0449(14) 0.0359(13) 0.0323(13) -0.0055(10) 0.0088(11) 0.0001(11)
C43 0.0495(16) 0.0496(16) 0.0439(16) 0.0013(13) 0.0133(13) 0.0006(13)
C44 0.0444(16) 0.073(2) 0.0505(18) -0.0072(16) 0.0124(13) 0.0014(15)
C45 0.0521(17) 0.065(2) 0.0389(15) -0.0061(14) 0.0041(13) 0.0164(15)
C46 0.070(2) 0.0459(16) 0.0381(15) 0.0018(13) 0.0088(14) 0.0140(14)
C47 0.0536(16) 0.0432(15) 0.0363(14) -0.0029(12) 0.0121(12) -0.0017(12)
C48 0.0502(15) 0.0369(14) 0.0426(15) -0.0071(11) 0.0164(12) -0.0055(11)
C49 0.0594(18) 0.0532(17) 0.0444(16) -0.0100(14) 0.0182(14) -0.0008(14)
C50 0.088(3) 0.073(2) 0.051(2) -0.0156(18) 0.0320(19) -0.004(2)
C51 0.083(3) 0.073(2) 0.084(3) -0.018(2) 0.055(2) -0.006(2)
C52 0.0532(19) 0.071(2) 0.089(3) -0.014(2) 0.0336(19) -0.0036(17)
C53 0.0515(17) 0.0539(18) 0.0568(19) -0.0105(15) 0.0184(14) -0.0027(14)
C54 0.0422(14) 0.0406(14) 0.0361(14) -0.0013(11) 0.0080(11) -0.0004(11)
C55 0.0514(16) 0.0413(15) 0.0466(16) -0.0011(13) 0.0152(13) 0.0007(12)
C56 0.0518(17) 0.0420(16) 0.069(2) 0.0126(15) 0.0182(15) 0.0020(13)
C57 0.0611(19) 0.066(2) 0.0472(18) 0.0192(16) 0.0109(14) -0.0010(16)
C58 0.085(2) 0.065(2) 0.0402(17) 0.0002(15) 0.0206(16) -0.0122(18)
C59 0.071(2) 0.0440(16) 0.0419(16) -0.0021(13) 0.0194(14) -0.0032(14)
F1 0.0771(13) 0.0862(15) 0.0358(10) 0.0107(9) -0.0003(9) 0.0093(11)
F2 0.0654(14) 0.1012(19) 0.0767(16) -0.0031(14) -0.0199(11) 0.0199(13)
F3 0.0538(13) 0.103(2) 0.137(3) -0.0197(18) 0.0239(14) 0.0118(13)
F4 0.0866(15) 0.0564(12) 0.0912(16) -0.0046(11) 0.0523(13) 0.0041(10)
F5 0.0695(12) 0.0768(13) 0.0358(9) 0.0035(9) 0.0152(8) 0.0176(10)
F6 0.0655(11) 0.0375(9) 0.0641(11) -0.0012(8) 0.0178(9) -0.0024(8)
F7 0.0722(12) 0.0408(10) 0.0775(14) 0.0143(9) -0.0069(10) -0.0082(9)
F8 0.0636(12) 0.0717(13) 0.0845(15) 0.0347(12) -0.0050(10) -0.0262(10)
F9 0.0573(12) 0.0991(18) 0.1051(19) 0.0150(15) 0.0275(12) -0.0151(12)
F10 0.0560(11) 0.0609(12) 0.0830(14) -0.0054(10) 0.0242(10) -0.0034(9)
F11 0.0934(15) 0.0535(11) 0.0420(10) 0.0062(8) -0.0132(9) -0.0311(10)
F12 0.0826(15) 0.0862(16) 0.0544(12) 0.0249(11) -0.0220(11) -0.0238(12)
F13 0.0716(12) 0.0589(12) 0.0747(14) 0.0319(10) 0.0147(10) 0.0116(10)
F14 0.1095(18) 0.0383(10) 0.0808(15) 0.0037(10) 0.0193(13) -0.0183(10)
F15 0.0741(12) 0.0519(10) 0.0489(10) -0.0062(8) 0.0010(9) -0.0231(9)
F16 0.0526(10) 0.0709(13) 0.0809(14) 0.0254(11) 0.0180(10) -0.0082(9)
F17 0.0469(11) 0.122(2) 0.0935(18) 0.0126(15) 0.0228(11) -0.0002(12)
F18 0.0619(12) 0.1038(18) 0.0628(13) -0.0009(12) 0.0040(10) 0.0353(12)
F19 0.0940(16) 0.0606(13) 0.0682(14) 0.0219(11) 0.0114(11) 0.0181(11)
F20 0.0640(11) 0.0572(11) 0.0603(11) 0.0177(9) 0.0174(9) -0.0049(9)
F21 0.0658(12) 0.1010(17) 0.0475(11) -0.0309(11) 0.0052(9) 0.0059(11)
F22 0.122(2) 0.160(3) 0.0539(14) -0.0389(16) 0.0345(14) 0.011(2)
F23 0.112(2) 0.133(3) 0.118(2) -0.0336(19) 0.0847(19) -0.0055(18)
F24 0.0549(13) 0.130(2) 0.137(3) -0.034(2) 0.0416(15) 0.0028(14)
F25 0.0498(10) 0.0923(16) 0.0635(13) -0.0163(11) 0.0046(9) 0.0100(10)
F26 0.1104(17) 0.0386(9) 0.0701(13) -0.0111(9) 0.0468(12) -0.0079(10)
F27 0.0904(15) 0.0415(10) 0.1069(18) 0.0209(11) 0.0443(14) 0.0121(10)
F28 0.1048(18) 0.0871(17) 0.0633(14) 0.0383(12) 0.0182(12) -0.0010(13)
F29 0.187(3) 0.0849(17) 0.0472(12) -0.0060(12) 0.0556(16) -0.0221(18)
F30 0.135(2) 0.0466(11) 0.0600(12) -0.0070(9) 0.0558(13) -0.0001(11)
C61 0.088(11) 0.30(2) 0.221(14) -0.043(14) 0.105(11) -0.065(12)
C62 0.120(12) 0.239(16) 0.240(16) -0.025(13) 0.137(13) -0.070(10)
C63 0.174(15) 0.35(3) 0.205(14) -0.052(14) 0.151(13) -0.111(17)
C64 0.128(14) 0.31(2) 0.31(2) -0.17(2) 0.176(16) -0.090(17)
C65 0.102(16) 0.30(2) 0.40(4) -0.060(18) 0.15(2) 0.040(12)
C66 0.100(11) 0.34(2) 0.253(19) 0.008(17) 0.112(12) 0.034(19)
C67 0.24(3) 0.46(4) 0.31(2) -0.16(3) 0.15(2) -0.24(3)
C68 0.153(13) 0.21(2) 0.129(12) -0.048(14) 0.043(12) -0.001(12)
C69 0.24(2) 0.27(3) 0.138(16) -0.063(16) 0.088(18) -0.067(17)
C70 0.144(12) 0.29(3) 0.28(3) -0.19(2) 0.108(16) -0.090(13)

loop_
_atom_type_symbol
_atom_type_description
_atom_type_scat_dispersion_real
_atom_type_scat_dispersion_imag
_atom_type_scat_source
C C 0.0181 0.0091 'International Tables Vol C Tables 4.2.6.8 and 6.1.1.4'
H H 0.0000 0.0000 'International Tables Vol C Tables 4.2.6.8 and 6.1.1.4'
N N 0.0311 0.0180 'International Tables Vol C Tables 4.2.6.8 and 6.1.1.4'
F F 0.0727 0.0534 'International Tables Vol C Tables 4.2.6.8 and 6.1.1.4'
Ni Ni -3.0029 0.5091 'International Tables Vol C Tables 4.2.6.8 and 6.1.1.4'
B B 0.0090 0.0039 'International Tables Vol C Tables 4.2.6.8 and 6.1.1.4'

loop_
_geom_angle_atom_site_label_1
_geom_angle_atom_site_label_2
_geom_angle_atom_site_label_3
_geom_angle
_geom_angle_site_symmetry_1
N1 Ni1 N2 93.95(10) .
N1 Ni1 C2 131.46(13) .
N2 Ni1 C2 131.43(13) .
N1 Ni1 C1 166.44(15) .
N2 Ni1 C1 98.07(14) .
C2 Ni1 C1 40.13(16) .
N1 Ni1 C3 96.76(13) .
N2 Ni1 C3 168.30(13) .
C2 Ni1 C3 40.55(15) .
C1 Ni1 C3 70.80(16) .
C6 N1 C10 117.7(2) .
C6 N1 Ni1 125.6(2) .
C10 N1 Ni1 116.43(19) .
C8 N2 C35 117.4(2) .
C8 N2 Ni1 125.59(19) .
C35 N2 Ni1 116.59(19) .
C16 N3 B1 172.9(3) .
C41 N4 B2 176.8(3) .
N3 B1 C17 107.9(2) .
N3 B1 C29 104.9(2) .
C17 B1 C29 110.3(2) .
N3 B1 C23 102.2(2) .
C17 B1 C23 114.8(2) .
C29 B1 C23 115.6(2) .
N4 B2 C54 104.9(2) .
N4 B2 C48 103.6(2) .
C54 B2 C48 113.8(2) .
N4 B2 C42 103.7(2) .
C54 B2 C42 114.6(2) .
C48 B2 C42 114.5(2) .
C2 C1 Ni1 69.0(2) .
C2 C1 H1A 116.8 .
Ni1 C1 H1A 116.8 .
C2 C1 H1B 116.8 .
Ni1 C1 H1B 116.8 .
H1A C1 H1B 113.8 .
C1 C2 C3 115.5(4) .
C1 C2 C4 122.9(4) .
C3 C2 C4 120.4(4) .
C1 C2 Ni1 70.9(2) .
C3 C2 Ni1 70.9(2) .
C4 C2 Ni1 117.4(3) .
C2 C3 Ni1 68.5(2) .
C2 C3 H3A 116.8 .
Ni1 C3 H3A 116.8 .
C2 C3 H3B 116.8 .
Ni1 C3 H3B 116.8 .
H3A C3 H3B 113.8 .
C2 C4 H4A 109.5 .
C2 C4 H4B 109.5 .
H4A C4 H4B 109.5 .
C2 C4 H4C 109.5 .
H4A C4 H4C 109.5 .
H4B C4 H4C 109.5 .
C6 C5 H5A 109.5 .
C6 C5 H5B 109.5 .
H5A C5 H5B 109.5 .
C6 C5 H5C 109.5 .
H5A C5 H5C 109.5 .
H5B C5 H5C 109.5 .
N1 C6 C7 122.7(3) .
N1 C6 C5 120.1(3) .
C7 C6 C5 117.2(3) .
C6 C7 C8 127.0(3) .
C6 C7 H7 116.5 .
C8 C7 H7 116.5 .
N2 C8 C7 122.5(3) .
N2 C8 C9 120.2(3) .
C7 C8 C9 117.2(3) .
C8 C9 H9A 109.5 .
C8 C9 H9B 109.5 .
H9A C9 H9B 109.5 .
C8 C9 H9C 109.5 .
H9A C9 H9C 109.5 .
H9B C9 H9C 109.5 .
C15 C10 C11 119.4(3) .
C15 C10 N1 119.4(2) .
C11 C10 N1 121.2(3) .
C12 C11 C10 120.4(3) .
C12 C11 H11 119.8 .
C10 C11 H11 119.8 .
C11 C12 C13 119.2(3) .
C11 C12 H12 120.4 .
C13 C12 H12 120.4 .
C12 C13 C14 121.1(3) .
C12 C13 C16 120.0(3) .
C14 C13 C16 118.8(3) .
C15 C14 C13 119.2(3) .
C15 C14 H14 120.4 .
C13 C14 H14 120.4 .
C14 C15 C10 120.8(3) .
C14 C15 H15 119.6 .
C10 C15 H15 119.6 .
N3 C16 C13 177.0(3) .
C22 C17 C18 113.5(3) .
C22 C17 B1 122.6(2) .
C18 C17 B1 123.9(3) .
F1 C18 C19 116.4(3) .
F1 C18 C17 119.8(3) .
C19 C18 C17 123.8(3) .
F2 C19 C20 119.4(4) .
F2 C19 C18 120.6(4) .
C20 C19 C18 120.1(3) .
F3 C20 C19 121.2(4) .
F3 C20 C21 119.3(4) .
C19 C20 C21 119.5(3) .
F4 C21 C22 120.6(3) .
F4 C21 C20 120.4(3) .
C22 C21 C20 118.9(3) .
F5 C22 C21 115.6(3) .
F5 C22 C17 120.2(3) .
C21 C22 C17 124.1(3) .
C24 C23 C28 114.5(3) .
C24 C23 B1 125.7(3) .
C28 C23 B1 119.8(3) .
F6 C24 C25 115.4(3) .
F6 C24 C23 120.9(3) .
C25 C24 C23 123.7(3) .
F7 C25 C24 121.5(3) .
F7 C25 C26 119.3(3) .
C24 C25 C26 119.2(3) .
F8 C26 C27 120.2(4) .
F8 C26 C25 119.9(3) .
C27 C26 C25 119.9(3) .
F9 C27 C26 120.4(3) .
F9 C27 C28 120.5(4) .
C26 C27 C28 119.1(3) .
F10 C28 C27 117.1(3) .
F10 C28 C23 119.3(3) .
C27 C28 C23 123.6(3) .
C30 C29 C34 114.2(3) .
C30 C29 B1 125.3(2) .
C34 C29 B1 120.2(2) .
F11 C30 C31 116.2(3) .
F11 C30 C29 120.7(3) .
C31 C30 C29 123.0(3) .
F12 C31 C32 119.3(3) .
F12 C31 C30 120.2(3) .
C32 C31 C30 120.5(3) .
F13 C32 C31 120.8(3) .
F13 C32 C33 120.2(3) .
C31 C32 C33 118.9(3) .
F14 C33 C32 119.7(3) .
F14 C33 C34 121.0(3) .
C32 C33 C34 119.2(3) .
F15 C34 C33 116.8(3) .
F15 C34 C29 119.0(3) .
C33 C34 C29 124.1(3) .
C36 C35 C40 119.6(3) .
C36 C35 N2 118.6(3) .
C40 C35 N2 121.7(3) .
C37 C36 C35 120.9(3) .
C37 C36 H36 119.5 .
C35 C36 H36 119.5 .
C36 C37 C38 119.2(3) .
C36 C37 H37 120.4 .
C38 C37 H37 120.4 .
C39 C38 C37 120.6(3) .
C39 C38 C41 121.8(3) .
C37 C38 C41 117.6(3) .
C38 C39 C40 119.7(3) .
C38 C39 H39 120.1 .
C40 C39 H39 120.1 .
C39 C40 C35 119.9(3) .
C39 C40 H40 120.1 .
C35 C40 H40 120.1 .
N4 C41 C38 177.0(3) .
C43 C42 C47 113.9(3) .
C43 C42 B2 125.4(3) .
C47 C42 B2 120.7(3) .
F16 C43 C42 120.9(3) .
F16 C43 C44 115.6(3) .
C42 C43 C44 123.5(3) .
F17 C44 C45 119.6(3) .
F17 C44 C43 120.5(3) .
C45 C44 C43 119.9(3) .
F18 C45 C44 120.6(3) .
F18 C45 C46 120.3(3) .
C44 C45 C46 119.1(3) .
F19 C46 C45 120.2(3) .
F19 C46 C47 120.4(3) .
C45 C46 C47 119.4(3) .
F20 C47 C46 116.5(3) .
F20 C47 C42 119.4(3) .
C46 C47 C42 124.1(3) .
C53 C48 C49 113.8(3) .
C53 C48 B2 120.5(3) .
C49 C48 B2 125.7(3) .
F21 C49 C50 115.8(3) .
F21 C49 C48 120.5(3) .
C50 C49 C48 123.7(3) .
F22 C50 C51 119.8(3) .
F22 C50 C49 120.5(4) .
C51 C50 C49 119.7(4) .
F23 C51 C52 121.0(4) .
F23 C51 C50 119.3(4) .
C52 C51 C50 119.6(3) .
F24 C52 C51 120.7(3) .
F24 C52 C53 120.1(4) .
C51 C52 C53 119.2(4) .
F25 C53 C52 116.9(3) .
F25 C53 C48 119.3(3) .
C52 C53 C48 123.9(3) .
C55 C54 C59 114.2(3) .
C55 C54 B2 123.8(3) .
C59 C54 B2 122.0(3) .
F26 C55 C54 120.1(3) .
F26 C55 C56 116.6(3) .
C54 C55 C56 123.2(3) .
F27 C56 C57 119.7(3) .
F27 C56 C55 120.6(3) .
C57 C56 C55 119.7(3) .
F28 C57 C56 120.1(3) .
F28 C57 C58 120.5(3) .
C56 C57 C58 119.3(3) .
F29 C58 C57 120.0(3) .
F29 C58 C59 120.6(4) .
C57 C58 C59 119.4(3) .
F30 C59 C58 116.2(3) .
F30 C59 C54 119.8(3) .
C58 C59 C54 124.0(3) .
C62 C61 C66 120.0 .
C62 C61 C67 119.0(6) .
C66 C61 C67 121.0(6) .
C63 C62 C61 120.0 .
C63 C62 H62 120.0 .
C61 C62 H62 120.0 .
C64 C63 C62 120.0 .
C64 C63 H63 120.0 .
C62 C63 H63 120.0 .
C63 C64 C65 120.0 .
C63 C64 H64 120.0 .
C65 C64 H64 120.0 .
C66 C65 C64 120.0 .
C66 C65 H65 120.0 .
C64 C65 H65 120.0 .
C65 C66 C61 120.0 .
C65 C66 H66 120.0 .
C61 C66 H66 120.0 .
C61 C67 H67A 109.5 .
C61 C67 H67B 109.5 .
H67A C67 H67B 109.5 .
C61 C67 H67C 109.5 .
H67A C67 H67C 109.5 .
H67B C67 H67C 109.5 .
C68 C68 C69 120(3) 3_665
C68 C68 H68A 107.4 3_665
C69 C68 H68A 107.4 .
C68 C68 H68B 107.4 3_665
C69 C68 H68B 107.4 .
H68A C68 H68B 106.9 .
C68 C69 C70 110(2) .
C68 C69 H69A 109.7 .
C70 C69 H69A 109.7 .
C68 C69 H69B 109.7 .
C70 C69 H69B 109.7 .
H69A C69 H69B 108.2 .
C69 C70 H70A 109.5 .
C69 C70 H70B 109.5 .
H70A C70 H70B 109.5 .
C69 C70 H70C 109.5 .
H70A C70 H70C 109.5 .
H70B C70 H70C 109.5 .

loop_
_geom_bond_atom_site_label_1
_geom_bond_atom_site_label_2
_geom_bond_distance
_geom_bond_site_symmetry_2
Ni1 N1 1.908(2) .
Ni1 N2 1.912(2) .
Ni1 C2 1.996(3) .
Ni1 C1 2.021(4) .
Ni1 C3 2.028(3) .
N1 C6 1.336(4) .
N1 C10 1.419(4) .
N2 C8 1.326(4) .
N2 C35 1.425(3) .
N3 C16 1.138(4) .
N3 B1 1.584(4) .
N4 C41 1.133(4) .
N4 B2 1.589(4) .
B1 C17 1.627(4) .
B1 C29 1.628(4) .
B1 C23 1.638(4) .
B2 C54 1.628(4) .
B2 C48 1.634(4) .
B2 C42 1.638(4) .
C1 C2 1.378(6) .
C1 H1A 0.9900 .
C1 H1B 0.9900 .
C2 C3 1.395(5) .
C2 C4 1.510(7) .
C3 H3A 0.9900 .
C3 H3B 0.9900 .
C4 H4A 0.9800 .
C4 H4B 0.9800 .
C4 H4C 0.9800 .
C5 C6 1.509(4) .
C5 H5A 0.9800 .
C5 H5B 0.9800 .
C5 H5C 0.9800 .
C6 C7 1.386(4) .
C7 C8 1.400(4) .
C7 H7 0.9500 .
C8 C9 1.519(4) .
C9 H9A 0.9800 .
C9 H9B 0.9800 .
C9 H9C 0.9800 .
C10 C15 1.383(4) .
C10 C11 1.400(4) .
C11 C12 1.378(5) .
C11 H11 0.9500 .
C12 C13 1.385(5) .
C12 H12 0.9500 .
C13 C14 1.387(4) .
C13 C16 1.421(4) .
C14 C15 1.376(4) .
C14 H14 0.9500 .
C15 H15 0.9500 .
C17 C22 1.393(4) .
C17 C18 1.397(4) .
C18 F1 1.345(4) .
C18 C19 1.361(5) .
C19 F2 1.347(4) .
C19 C20 1.358(6) .
C20 F3 1.345(4) .
C20 C21 1.382(5) .
C21 F4 1.345(4) .
C21 C22 1.367(5) .
C22 F5 1.352(3) .
C23 C24 1.380(4) .
C23 C28 1.388(4) .
C24 F6 1.346(4) .
C24 C25 1.377(4) .
C25 F7 1.340(4) .
C25 C26 1.378(5) .
C26 F8 1.344(4) .
C26 C27 1.360(6) .
C27 F9 1.338(4) .
C27 C28 1.386(5) .
C28 F10 1.352(4) .
C29 C30 1.383(4) .
C29 C34 1.384(4) .
C30 F11 1.334(3) .
C30 C31 1.378(4) .
C31 F12 1.342(4) .
C31 C32 1.364(5) .
C32 F13 1.338(4) .
C32 C33 1.372(5) .
C33 F14 1.334(4) .
C33 C34 1.377(4) .
C34 F15 1.352(3) .
C35 C36 1.378(4) .
C35 C40 1.396(4) .
C36 C37 1.372(4) .
C36 H36 0.9500 .
C37 C38 1.396(4) .
C37 H37 0.9500 .
C38 C39 1.378(5) .
C38 C41 1.426(4) .
C39 C40 1.383(5) .
C39 H39 0.9500 .
C40 H40 0.9500 .
C42 C43 1.382(4) .
C42 C47 1.382(4) .
C43 F16 1.348(4) .
C43 C44 1.385(5) .
C44 F17 1.338(4) .
C44 C45 1.362(5) .
C45 F18 1.337(4) .
C45 C46 1.367(5) .
C46 F19 1.346(4) .
C46 C47 1.379(4) .
C47 F20 1.349(4) .
C48 C53 1.386(4) .
C48 C49 1.387(4) .
C49 F21 1.341(4) .
C49 C50 1.375(5) .
C50 F22 1.345(5) .
C50 C51 1.368(6) .
C51 F23 1.351(4) .
C51 C52 1.360(6) .
C52 F24 1.341(5) .
C52 C53 1.386(5) .
C53 F25 1.351(4) .
C54 C55 1.382(4) .
C54 C59 1.386(4) .
C55 F26 1.342(4) .
C55 C56 1.390(5) .
C56 F27 1.333(4) .
C56 C57 1.367(5) .
C57 F28 1.341(4) .
C57 C58 1.368(6) .
C58 F29 1.340(4) .
C58 C59 1.378(5) .
C59 F30 1.349(4) .
C61 C62 1.3900 .
C61 C66 1.3900 .
C61 C67 1.507(6) .
C62 C63 1.3900 .
C62 H62 0.9500 .
C63 C64 1.3900 .
C63 H63 0.9500 .
C64 C65 1.3900 .
C64 H64 0.9500 .
C65 C66 1.3900 .
C65 H65 0.9500 .
C66 H66 0.9500 .
C67 H67A 0.9800 .
C67 H67B 0.9800 .
C67 H67C 0.9800 .
C68 C68 1.28(3) 3_665
C68 C69 1.50(3) .
C68 H68A 0.9900 .
C68 H68B 0.9900 .
C69 C70 1.61(4) .
C69 H69A 0.9900 .
C69 H69B 0.9900 .
C70 H70A 0.9800 .
C70 H70B 0.9800 .
C70 H70C 0.9800 .

loop_
_geom_torsion_atom_site_label_1
_geom_torsion_atom_site_label_2
_geom_torsion_atom_site_label_3
_geom_torsion_atom_site_label_4
_geom_torsion
_geom_torsion_site_symmetry_1
N2 Ni1 N1 C6 11.7(3) .
C2 Ni1 N1 C6 -149.4(3) .
C1 Ni1 N1 C6 164.1(6) .
C3 Ni1 N1 C6 -173.0(3) .
N2 Ni1 N1 C10 -162.7(2) .
C2 Ni1 N1 C10 36.2(3) .
C1 Ni1 N1 C10 -10.3(7) .
C3 Ni1 N1 C10 12.6(2) .
N1 Ni1 N2 C8 -15.5(3) .
C2 Ni1 N2 C8 145.6(3) .
C1 Ni1 N2 C8 170.8(3) .
C3 Ni1 N2 C8 -171.8(6) .
N1 Ni1 N2 C35 157.2(2) .
C2 Ni1 N2 C35 -41.7(3) .
C1 Ni1 N2 C35 -16.5(3) .
C3 Ni1 N2 C35 0.9(8) .
N1 Ni1 C1 C2 57.5(8) .
N2 Ni1 C1 C2 -150.3(3) .
C3 Ni1 C1 C2 33.4(3) .
Ni1 C1 C2 C3 -56.8(3) .
Ni1 C1 C2 C4 110.9(4) .
N1 Ni1 C2 C1 -164.7(3) .
N2 Ni1 C2 C1 40.8(3) .
C3 Ni1 C2 C1 -127.0(4) .
N1 Ni1 C2 C3 -37.7(3) .
N2 Ni1 C2 C3 167.8(2) .
C1 Ni1 C2 C3 127.0(4) .
N1 Ni1 C2 C4 77.4(4) .
N2 Ni1 C2 C4 -77.1(4) .
C1 Ni1 C2 C4 -117.9(5) .
C3 Ni1 C2 C4 115.1(5) .
C1 C2 C3 Ni1 56.7(3) .
C4 C2 C3 Ni1 -111.2(4) .
N1 Ni1 C3 C2 152.5(2) .
N2 Ni1 C3 C2 -51.3(8) .
C1 Ni1 C3 C2 -33.0(3) .
C10 N1 C6 C7 173.4(3) .
Ni1 N1 C6 C7 -0.8(4) .
C10 N1 C6 C5 -4.4(4) .
Ni1 N1 C6 C5 -178.7(2) .
N1 C6 C7 C8 -12.2(6) .
C5 C6 C7 C8 165.7(3) .
C35 N2 C8 C7 -164.0(3) .
Ni1 N2 C8 C7 8.6(4) .
C35 N2 C8 C9 13.4(4) .
Ni1 N2 C8 C9 -174.0(2) .
C6 C7 C8 N2 8.1(6) .
C6 C7 C8 C9 -169.4(3) .
C6 N1 C10 C15 -101.4(3) .
Ni1 N1 C10 C15 73.5(3) .
C6 N1 C10 C11 81.1(4) .
Ni1 N1 C10 C11 -104.1(3) .
C15 C10 C11 C12 0.8(5) .
N1 C10 C11 C12 178.3(3) .
C10 C11 C12 C13 -0.8(6) .
C11 C12 C13 C14 0.1(5) .
C11 C12 C13 C16 176.3(3) .
C12 C13 C14 C15 0.6(5) .
C16 C13 C14 C15 -175.6(3) .
C13 C14 C15 C10 -0.7(5) .
C11 C10 C15 C14 0.0(5) .
N1 C10 C15 C14 -177.6(3) .
N3 B1 C17 C22 -149.6(3) .
C29 B1 C17 C22 -35.5(4) .
C23 B1 C17 C22 97.3(3) .
N3 B1 C17 C18 31.5(4) .
C29 B1 C17 C18 145.6(3) .
C23 B1 C17 C18 -81.7(3) .
C22 C17 C18 F1 -178.7(3) .
B1 C17 C18 F1 0.4(4) .
C22 C17 C18 C19 -0.3(4) .
B1 C17 C18 C19 178.7(3) .
F1 C18 C19 F2 0.1(5) .
C17 C18 C19 F2 -178.3(3) .
F1 C18 C19 C20 -179.5(3) .
C17 C18 C19 C20 2.1(5) .
F2 C19 C20 F3 -0.8(5) .
C18 C19 C20 F3 178.8(3) .
F2 C19 C20 C21 178.3(3) .
C18 C19 C20 C21 -2.1(5) .
F3 C20 C21 F4 -0.1(5) .
C19 C20 C21 F4 -179.2(3) .
F3 C20 C21 C22 179.5(3) .
C19 C20 C21 C22 0.4(5) .
F4 C21 C22 F5 2.6(4) .
C20 C21 C22 F5 -177.0(3) .
F4 C21 C22 C17 -178.9(3) .
C20 C21 C22 C17 1.5(5) .
C18 C17 C22 F5 177.0(3) .
B1 C17 C22 F5 -2.1(4) .
C18 C17 C22 C21 -1.5(4) .
B1 C17 C22 C21 179.4(3) .
N3 B1 C23 C24 -122.1(3) .
C17 B1 C23 C24 -5.6(4) .
C29 B1 C23 C24 124.6(3) .
N3 B1 C23 C28 54.3(3) .
C17 B1 C23 C28 170.8(2) .
C29 B1 C23 C28 -59.0(3) .
C28 C23 C24 F6 -179.2(2) .
B1 C23 C24 F6 -2.7(4) .
C28 C23 C24 C25 1.0(4) .
B1 C23 C24 C25 177.5(3) .
F6 C24 C25 F7 -0.2(4) .
C23 C24 C25 F7 179.5(3) .
F6 C24 C25 C26 179.3(3) .
C23 C24 C25 C26 -0.9(4) .
F7 C25 C26 F8 -1.4(4) .
C24 C25 C26 F8 179.0(3) .
F7 C25 C26 C27 179.9(3) .
C24 C25 C26 C27 0.4(5) .
F8 C26 C27 F9 2.7(5) .
C25 C26 C27 F9 -178.7(3) .
F8 C26 C27 C28 -178.7(3) .
C25 C26 C27 C28 -0.1(5) .
F9 C27 C28 F10 -1.3(5) .
C26 C27 C28 F10 -179.9(3) .
F9 C27 C28 C23 178.9(3) .
C26 C27 C28 C23 0.2(5) .
C24 C23 C28 F10 179.5(3) .
B1 C23 C28 F10 2.7(4) .
C24 C23 C28 C27 -0.7(4) .
B1 C23 C28 C27 -177.4(3) .
N3 B1 C29 C30 -133.6(3) .
C17 B1 C29 C30 110.4(3) .
C23 B1 C29 C30 -21.9(4) .
N3 B1 C29 C34 52.1(3) .
C17 B1 C29 C34 -63.8(3) .
C23 B1 C29 C34 163.9(3) .
C34 C29 C30 F11 178.2(3) .
B1 C29 C30 F11 3.7(5) .
C34 C29 C30 C31 1.1(5) .
B1 C29 C30 C31 -173.4(3) .
F11 C30 C31 F12 -1.4(5) .
C29 C30 C31 F12 175.9(3) .
F11 C30 C31 C32 -179.1(3) .
C29 C30 C31 C32 -1.9(5) .
F12 C31 C32 F13 0.5(5) .
C30 C31 C32 F13 178.3(3) .
F12 C31 C32 C33 -177.3(3) .
C30 C31 C32 C33 0.5(5) .
F13 C32 C33 F14 0.4(5) .
C31 C32 C33 F14 178.2(3) .
F13 C32 C33 C34 -176.3(3) .
C31 C32 C33 C34 1.5(5) .
F14 C33 C34 F15 -1.1(5) .
C32 C33 C34 F15 175.5(3) .
F14 C33 C34 C29 -179.0(3) .
C32 C33 C34 C29 -2.4(5) .
C30 C29 C34 F15 -176.8(3) .
B1 C29 C34 F15 -2.0(4) .
C30 C29 C34 C33 1.0(5) .
B1 C29 C34 C33 175.9(3) .
C8 N2 C35 C36 96.2(3) .
Ni1 N2 C35 C36 -77.1(3) .
C8 N2 C35 C40 -86.2(4) .
Ni1 N2 C35 C40 100.5(3) .
C40 C35 C36 C37 0.5(5) .
N2 C35 C36 C37 178.2(3) .
C35 C36 C37 C38 0.8(5) .
C36 C37 C38 C39 -1.4(5) .
C36 C37 C38 C41 178.4(3) .
C37 C38 C39 C40 0.7(6) .
C41 C38 C39 C40 -179.1(4) .
C38 C39 C40 C35 0.7(6) .
C36 C35 C40 C39 -1.3(6) .
N2 C35 C40 C39 -178.9(3) .
N4 B2 C42 C43 129.2(3) .
C54 B2 C42 C43 15.5(4) .
C48 B2 C42 C43 -118.6(3) .
N4 B2 C42 C47 -47.8(3) .
C54 B2 C42 C47 -161.5(2) .
C48 B2 C42 C47 64.3(3) .
C47 C42 C43 F16 -177.4(3) .
B2 C42 C43 F16 5.4(5) .
C47 C42 C43 C44 2.2(4) .
B2 C42 C43 C44 -175.0(3) .
F16 C43 C44 F17 -1.0(5) .
C42 C43 C44 F17 179.4(3) .
F16 C43 C44 C45 179.3(3) .
C42 C43 C44 C45 -0.3(5) .
F17 C44 C45 F18 -1.2(5) .
C43 C44 C45 F18 178.5(3) .
F17 C44 C45 C46 178.9(3) .
C43 C44 C45 C46 -1.4(5) .
F18 C45 C46 F19 0.7(5) .
C44 C45 C46 F19 -179.4(3) .
F18 C45 C46 C47 -178.8(3) .
C44 C45 C46 C47 1.1(5) .
F19 C46 C47 F20 1.4(4) .
C45 C46 C47 F20 -179.1(3) .
F19 C46 C47 C42 -178.5(3) .
C45 C46 C47 C42 1.1(5) .
C43 C42 C47 F20 177.5(3) .
B2 C42 C47 F20 -5.1(4) .
C43 C42 C47 C46 -2.6(4) .
B2 C42 C47 C46 174.8(3) .
N4 B2 C48 C53 -50.3(3) .
C54 B2 C48 C53 63.0(4) .
C42 B2 C48 C53 -162.4(3) .
N4 B2 C48 C49 128.1(3) .
C54 B2 C48 C49 -118.6(3) .
C42 B2 C48 C49 16.0(4) .
C53 C48 C49 F21 -177.3(3) .
B2 C48 C49 F21 4.2(5) .
C53 C48 C49 C50 2.4(5) .
B2 C48 C49 C50 -176.1(3) .
F21 C49 C50 F22 -1.1(6) .
C48 C49 C50 F22 179.2(4) .
F21 C49 C50 C51 177.9(4) .
C48 C49 C50 C51 -1.8(6) .
F22 C50 C51 F23 -1.7(7) .
C49 C50 C51 F23 179.2(4) .
F22 C50 C51 C52 179.7(4) .
C49 C50 C51 C52 0.6(7) .
F23 C51 C52 F24 2.0(7) .
C50 C51 C52 F24 -179.4(4) .
F23 C51 C52 C53 -178.9(4) .
C50 C51 C52 C53 -0.3(7) .
F24 C52 C53 F25 -0.3(6) .
C51 C52 C53 F25 -179.4(4) .
F24 C52 C53 C48 -179.8(3) .
C51 C52 C53 C48 1.1(6) .
C49 C48 C53 F25 178.5(3) .
B2 C48 C53 F25 -3.0(5) .
C49 C48 C53 C52 -2.0(5) .
B2 C48 C53 C52 176.5(3) .
N4 B2 C54 C55 140.6(3) .
C48 B2 C54 C55 28.1(4) .
C42 B2 C54 C55 -106.4(3) .
N4 B2 C54 C59 -39.0(4) .
C48 B2 C54 C59 -151.4(3) .
C42 B2 C54 C59 74.0(3) .
C59 C54 C55 F26 -176.2(3) .
B2 C54 C55 F26 4.2(4) .
C59 C54 C55 C56 2.9(5) .
B2 C54 C55 C56 -176.7(3) .
F26 C55 C56 F27 -1.3(5) .
C54 C55 C56 F27 179.6(3) .
F26 C55 C56 C57 179.7(3) .
C54 C55 C56 C57 0.6(5) .
F27 C56 C57 F28 -1.9(5) .
C55 C56 C57 F28 177.1(3) .
F27 C56 C57 C58 178.1(3) .
C55 C56 C57 C58 -2.9(5) .
F28 C57 C58 F29 2.8(6) .
C56 C57 C58 F29 -177.1(4) .
F28 C57 C58 C59 -178.5(3) .
C56 C57 C58 C59 1.6(6) .
F29 C58 C59 F30 1.0(6) .
C57 C58 C59 F30 -177.7(3) .
F29 C58 C59 C54 -179.1(3) .
C57 C58 C59 C54 2.2(6) .
C55 C54 C59 F30 175.6(3) .
B2 C54 C59 F30 -4.8(5) .
C55 C54 C59 C58 -4.3(5) .
B2 C54 C59 C58 175.3(3) .
C66 C61 C62 C63 0.0 .
C67 C61 C62 C63 179.4(12) .
C61 C62 C63 C64 0.0 .
C62 C63 C64 C65 0.0 .
C63 C64 C65 C66 0.0 .
C64 C65 C66 C61 0.0 .
C62 C61 C66 C65 0.0 .
C67 C61 C66 C65 -179.4(13) .
C68 C68 C69 C70 -162(2) 3_665
